data_7206770
loop_
_publ_author_name
'Choudhary, Garima'
'Peddinti, Rama Krishna'

_publ_section_title
;
 Introduction of a clean and promising protocol for the synthesis of
 \b-amino-acrylates and 1,4-benzoheterocycles: an emerging innovation
;
_journal_issue 11
_journal_name_full 'Green Chemistry'
_journal_page_first 3290
_journal_paper_doi 10.1039/c1gc15701a
_journal_volume 13
_journal_year 2011
_chemical_formula_moiety 'C16 H19 N1 O4'
_chemical_formula_sum 'C16 H19 N O4'
_chemical_formula_weight 289.32
_space_group_IT_number 2
_symmetry_cell_setting triclinic
_symmetry_space_group_name_Hall '-P 1'
_symmetry_space_group_name_H-M 'P -1'
_atom_sites_solution_hydrogens geom
_atom_sites_solution_primary direct
_atom_sites_solution_secondary difmap
_audit_creation_method SHELXL-97
_cell_angle_alpha 85.83(4)
_cell_angle_beta 82.48(4)
_cell_angle_gamma 73.52(4)
_cell_formula_units_Z 2
_cell_length_a 7.236(2)
_cell_length_b 9.233(2)
_cell_length_c 12.061(3)
_cell_measurement_temperature 298(2)
_cell_volume 765.5(4)
_computing_cell_refinement SMART
_computing_data_collection SMART
_computing_data_reduction SAINTPLUS
_computing_structure_refinement 'SHELXTL (Sheldrick, 1997)'
_computing_structure_solution 'SHELXTL (Sheldrick, 1990)'
_diffrn_ambient_temperature 298(2)
_diffrn_measured_fraction_theta_full 0.996
_diffrn_measured_fraction_theta_max 0.996
_diffrn_measurement_device_type 'Bruker, APEX CCD area detector'
_diffrn_measurement_method SMART
_diffrn_radiation_monochromator graphite
_diffrn_radiation_source 'fine-focus sealed tube'
_diffrn_radiation_type MoK\a
_diffrn_radiation_wavelength 0.71073
_diffrn_reflns_av_R_equivalents 0.0214
_diffrn_reflns_av_sigmaI/netI 0.0225
_diffrn_reflns_limit_h_max 8
_diffrn_reflns_limit_h_min -8
_diffrn_reflns_limit_k_max 11
_diffrn_reflns_limit_k_min -11
_diffrn_reflns_limit_l_max 14
_diffrn_reflns_limit_l_min -14
_diffrn_reflns_number 7501
_diffrn_reflns_theta_full 25.25
_diffrn_reflns_theta_max 25.25
_diffrn_reflns_theta_min 1.70
_exptl_absorpt_coefficient_mu 0.090
_exptl_absorpt_correction_type none
_exptl_crystal_colour Colorless
_exptl_crystal_density_diffrn 1.255
_exptl_crystal_density_method 'not measured'
_exptl_crystal_description Blocks
_exptl_crystal_F_000 308
_exptl_crystal_size_max 0.42
_exptl_crystal_size_mid 0.38
_exptl_crystal_size_min 0.36
_refine_diff_density_max 0.179
_refine_diff_density_min -0.147
_refine_diff_density_rms 0.036
_refine_ls_extinction_method none
_refine_ls_goodness_of_fit_ref 1.154
_refine_ls_hydrogen_treatment constr
_refine_ls_matrix_type full
_refine_ls_number_parameters 194
_refine_ls_number_reflns 2758
_refine_ls_number_restraints 0
_refine_ls_restrained_S_all 1.154
_refine_ls_R_factor_all 0.0701
_refine_ls_R_factor_gt 0.0597
_refine_ls_shift/su_max 0.000
_refine_ls_shift/su_mean 0.000
_refine_ls_structure_factor_coef Fsqd
_refine_ls_weighting_details 'calc w=1/[\s^2^(Fo^2^)+(0.0590P)^2^+0.2322P] where P=(Fo^2^+2Fc^2^)/3'
_refine_ls_weighting_scheme calc
_refine_ls_wR_factor_gt 0.1436
_refine_ls_wR_factor_ref 0.1495
_reflns_number_gt 2362
_reflns_number_total 2758
_reflns_threshold_expression >2sigma(I)
_cod_data_source_file c1gc15701a.txt
_cod_data_source_block nag
_cod_depositor_comments
;
The following automatic conversions were performed:

'_symmetry_cell_setting' value 'Triclinic' changed to 'triclinic'
according to /home/saulius/struct/CIF-dictionaries/cif_core.dic
dictionary named 'cif_core.dic' version 2.4.1 from 2010-06-29.

Automatic conversion script
Id: cif_fix_values 1715 2011-07-08 13:25:40Z adriana 
;
_cod_original_cell_volume 765.5(3)
_cod_original_sg_symbol_H-M P-1
_cod_database_code 7206770

loop_
_symmetry_equiv_pos_as_xyz
'x, y, z'
'-x, -y, -z'

loop_
_atom_site_label
_atom_site_type_symbol
_atom_site_fract_x
_atom_site_fract_y
_atom_site_fract_z
_atom_site_U_iso_or_equiv
_atom_site_adp_type
_atom_site_occupancy
_atom_site_symmetry_multiplicity
_atom_site_calc_flag
_atom_site_refinement_flags
O1 O 0.4658(2) 0.24153(16) 0.42346(12) 0.0541(4) Uani 1 1 d .
O2 O 0.3816(3) 0.3246(2) 0.25774(14) 0.0808(6) Uani 1 1 d .
O3 O -0.0006(2) 0.78294(16) 0.47411(12) 0.0511(4) Uani 1 1 d .
O4 O 0.0055(2) 0.85868(16) 0.29224(12) 0.0489(4) Uani 1 1 d .
N1 N 0.2337(2) 0.50499(18) 0.51676(13) 0.0428(4) Uani 1 1 d .
H1A H 0.1638 0.5876 0.5464 0.051 Uiso 1 1 d R
C1 C 0.3661(3) 0.3503(3) 0.35437(18) 0.0524(6) Uani 1 1 d .
C2 C 0.2467(3) 0.4953(2) 0.40382(16) 0.0417(5) Uani 1 1 d .
C3 C 0.3271(3) 0.3889(2) 0.58644(16) 0.0391(5) Uani 1 1 d .
C4 C 0.3053(3) 0.3998(2) 0.70196(17) 0.0428(5) Uani 1 1 d .
H14A H 0.2269 0.4884 0.7339 0.051 Uiso 1 1 calc R
C5 C 0.3975(3) 0.2819(2) 0.77077(17) 0.0456(5) Uani 1 1 d .
C6 C 0.5138(3) 0.1507(2) 0.71910(19) 0.0519(6) Uani 1 1 d .
H7A H 0.5762 0.0694 0.7633 0.062 Uiso 1 1 calc R
C7 C 0.5385(3) 0.1386(2) 0.60444(19) 0.0503(5) Uani 1 1 d .
H12A H 0.6180 0.0509 0.5717 0.060 Uiso 1 1 calc R
C8 C 0.4436(3) 0.2580(2) 0.53949(17) 0.0424(5) Uani 1 1 d .
C9 C 0.3689(4) 0.2914(3) 0.89832(18) 0.0576(6) Uani 1 1 d .
C10 C 0.5641(5) 0.2337(4) 0.9453(2) 0.0932(10) Uani 1 1 d .
H2A H 0.6493 0.2920 0.9122 0.140 Uiso 1 1 calc R
H2B H 0.6209 0.1293 0.9282 0.140 Uiso 1 1 calc R
H2C H 0.5448 0.2435 1.0250 0.140 Uiso 1 1 calc R
C11 C 0.2354(6) 0.1960(5) 0.9466(3) 0.1133(13) Uani 1 1 d .
H3A H 0.1127 0.2338 0.9174 0.170 Uiso 1 1 calc R
H3B H 0.2160 0.2010 1.0266 0.170 Uiso 1 1 calc R
H3C H 0.2930 0.0930 0.9262 0.170 Uiso 1 1 calc R
C12 C 0.2791(5) 0.4534(3) 0.9354(2) 0.0905(10) Uani 1 1 d .
H1B H 0.1489 0.4889 0.9160 0.136 Uiso 1 1 calc R
H1C H 0.3546 0.5169 0.8984 0.136 Uiso 1 1 calc R
H1D H 0.2774 0.4562 1.0149 0.136 Uiso 1 1 calc R
C13 C 0.1613(3) 0.6095(2) 0.33447(17) 0.0443(5) Uani 1 1 d .
H11A H 0.1756 0.5938 0.2582 0.053 Uiso 1 1 calc R
C14 C 0.0488(3) 0.7549(2) 0.37530(17) 0.0419(5) Uani 1 1 d .
C15 C -0.1019(4) 1.0106(2) 0.3241(2) 0.0601(6) Uani 1 1 d .
H5A H -0.0518 1.0377 0.3881 0.072 Uiso 1 1 calc R
H5B H -0.2378 1.0161 0.3447 0.072 Uiso 1 1 calc R
C16 C -0.0807(5) 1.1154(3) 0.2284(3) 0.0985(11) Uani 1 1 d .
H4A H -0.1619 1.2149 0.2455 0.148 Uiso 1 1 calc R
H4B H -0.1185 1.0820 0.1635 0.148 Uiso 1 1 calc R
H4C H 0.0521 1.1176 0.2139 0.148 Uiso 1 1 calc R

loop_
_atom_site_aniso_label
_atom_site_aniso_U_11
_atom_site_aniso_U_22
_atom_site_aniso_U_33
_atom_site_aniso_U_23
_atom_site_aniso_U_13
_atom_site_aniso_U_12
O1 0.0604(10) 0.0476(9) 0.0457(9) -0.0060(7) -0.0055(7) -0.0002(7)
O2 0.1105(15) 0.0701(12) 0.0434(10) -0.0128(8) -0.0127(9) 0.0092(11)
O3 0.0613(10) 0.0468(8) 0.0419(9) -0.0008(6) -0.0051(7) -0.0103(7)
O4 0.0533(9) 0.0443(8) 0.0449(8) 0.0056(6) -0.0066(7) -0.0081(7)
N1 0.0463(10) 0.0394(9) 0.0389(9) -0.0008(7) -0.0042(7) -0.0064(7)
C1 0.0572(13) 0.0508(13) 0.0437(13) -0.0023(10) -0.0048(10) -0.0067(11)
C2 0.0416(11) 0.0445(11) 0.0398(11) -0.0019(9) -0.0020(9) -0.0143(9)
C3 0.0355(10) 0.0384(10) 0.0447(11) 0.0019(8) -0.0051(8) -0.0128(8)
C4 0.0418(11) 0.0430(11) 0.0433(11) -0.0010(9) -0.0026(9) -0.0122(9)
C5 0.0457(11) 0.0484(12) 0.0456(12) 0.0070(9) -0.0079(9) -0.0188(10)
C6 0.0527(13) 0.0450(12) 0.0569(14) 0.0103(10) -0.0140(10) -0.0114(10)
C7 0.0485(12) 0.0410(11) 0.0579(14) -0.0033(10) -0.0074(10) -0.0059(10)
C8 0.0404(11) 0.0438(11) 0.0430(11) -0.0025(9) -0.0038(9) -0.0117(9)
C9 0.0664(15) 0.0635(15) 0.0421(13) 0.0076(11) -0.0073(11) -0.0187(12)
C10 0.095(2) 0.119(3) 0.0561(17) 0.0004(17) -0.0292(16) -0.006(2)
C11 0.152(3) 0.150(3) 0.0602(19) 0.014(2) 0.009(2) -0.092(3)
C12 0.130(3) 0.084(2) 0.0431(15) -0.0043(14) -0.0125(16) -0.0053(19)
C13 0.0463(11) 0.0496(12) 0.0366(11) 0.0025(9) -0.0043(9) -0.0138(9)
C14 0.0401(11) 0.0475(12) 0.0403(11) 0.0031(9) -0.0063(9) -0.0162(9)
C15 0.0679(15) 0.0425(12) 0.0639(15) 0.0019(11) -0.0020(12) -0.0089(11)
C16 0.127(3) 0.0532(16) 0.092(2) 0.0199(15) 0.0111(19) -0.0037(17)

loop_
_atom_type_symbol
_atom_type_description
_atom_type_scat_dispersion_real
_atom_type_scat_dispersion_imag
_atom_type_scat_source
C C 0.0033 0.0016 'International Tables Vol C Tables 4.2.6.8 and 6.1.1.4'
H H 0.0000 0.0000 'International Tables Vol C Tables 4.2.6.8 and 6.1.1.4'
N N 0.0061 0.0033 'International Tables Vol C Tables 4.2.6.8 and 6.1.1.4'
O O 0.0106 0.0060 'International Tables Vol C Tables 4.2.6.8 and 6.1.1.4'

loop_
_geom_angle_atom_site_label_1
_geom_angle_atom_site_label_2
_geom_angle_atom_site_label_3
_geom_angle
C1 O1 C8 121.52(16)
C14 O4 C15 116.88(16)
C2 N1 C3 123.51(17)
C2 N1 H1A 118.2
C3 N1 H1A 118.3
O2 C1 O1 118.0(2)
O2 C1 C2 124.0(2)
O1 C1 C2 118.00(18)
C13 C2 N1 124.07(19)
C13 C2 C1 118.58(19)
N1 C2 C1 117.33(18)
C8 C3 N1 118.70(18)
C8 C3 C4 119.04(18)
N1 C3 C4 122.25(18)
C5 C4 C3 121.61(19)
C5 C4 H14A 119.2
C3 C4 H14A 119.2
C4 C5 C6 117.22(19)
C4 C5 C9 121.8(2)
C6 C5 C9 120.91(19)
C7 C6 C5 121.9(2)
C7 C6 H7A 119.0
C5 C6 H7A 119.0
C8 C7 C6 118.9(2)
C8 C7 H12A 120.5
C6 C7 H12A 120.5
C7 C8 C3 121.31(19)
C7 C8 O1 117.99(18)
C3 C8 O1 120.68(18)
C11 C9 C12 108.8(3)
C11 C9 C10 110.0(3)
C12 C9 C10 107.1(2)
C11 C9 C5 108.6(2)
C12 C9 C5 112.02(19)
C10 C9 C5 110.3(2)
C9 C10 H2A 109.5
C9 C10 H2B 109.5
H2A C10 H2B 109.5
C9 C10 H2C 109.5
H2A C10 H2C 109.5
H2B C10 H2C 109.5
C9 C11 H3A 109.5
C9 C11 H3B 109.5
H3A C11 H3B 109.5
C9 C11 H3C 109.5
H3A C11 H3C 109.5
H3B C11 H3C 109.5
C9 C12 H1B 109.5
C9 C12 H1C 109.5
H1B C12 H1C 109.5
C9 C12 H1D 109.5
H1B C12 H1D 109.5
H1C C12 H1D 109.5
C2 C13 C14 121.98(19)
C2 C13 H11A 119.0
C14 C13 H11A 119.0
O3 C14 O4 122.98(19)
O3 C14 C13 124.77(18)
O4 C14 C13 112.24(17)
O4 C15 C16 108.5(2)
O4 C15 H5A 110.0
C16 C15 H5A 110.0
O4 C15 H5B 110.0
C16 C15 H5B 110.0
H5A C15 H5B 108.4
C15 C16 H4A 109.5
C15 C16 H4B 109.5
H4A C16 H4B 109.5
C15 C16 H4C 109.5
H4A C16 H4C 109.5
H4B C16 H4C 109.5

loop_
_geom_bond_atom_site_label_1
_geom_bond_atom_site_label_2
_geom_bond_distance
O1 C1 1.359(3)
O1 C8 1.402(2)
O2 C1 1.191(3)
O3 C14 1.223(2)
O4 C14 1.339(2)
O4 C15 1.449(3)
N1 C2 1.361(3)
N1 C3 1.385(2)
N1 H1A 0.8599
C1 C2 1.490(3)
C2 C13 1.353(3)
C3 C8 1.374(3)
C3 C4 1.389(3)
C4 C5 1.386(3)
C4 H14A 0.9300
C5 C6 1.399(3)
C5 C9 1.531(3)
C6 C7 1.380(3)
C6 H7A 0.9300
C7 C8 1.373(3)
C7 H12A 0.9300
C9 C11 1.520(4)
C9 C12 1.526(4)
C9 C10 1.529(4)
C10 H2A 0.9600
C10 H2B 0.9600
C10 H2C 0.9600
C11 H3A 0.9600
C11 H3B 0.9600
C11 H3C 0.9600
C12 H1B 0.9600
C12 H1C 0.9600
C12 H1D 0.9600
C13 C14 1.441(3)
C13 H11A 0.9300
C15 C16 1.472(4)
C15 H5A 0.9700
C15 H5B 0.9700
C16 H4A 0.9600
C16 H4B 0.9600
C16 H4C 0.9600
